data_2235949
loop_
_publ_author_name
'Jagadeesan, G.'
'Sethusankar, K.'
'Prasanna, R.'
'Raghunathan, R.'

_publ_section_title
;
 Ethyl
 7'-(6-benzyloxy-2,2-dimethyltetrahydrofuro[3,2-<i>d</i>][1,3]dioxol-5-yl)-2-oxo-5',6',7',7a'-tetrahydro-1'<i>H</i>,2<i>H</i>-spiro[acenaphthylene-1,5'-pyrrolo[1,2-<i>c</i>][1,3]thiazole]-6'-carboxylate
;
_journal_coeditor_code PV2565
_journal_issue 8
_journal_name_full 'Acta Crystallographica Section E'
_journal_page_first o2505
_journal_page_last o2506
_journal_paper_doi 10.1107/S1600536812032291
_journal_volume 68
_journal_year 2012
_chemical_formula_iupac 'C34 H35 N O7 S'
_chemical_formula_moiety 'C34 H35 N O7 S'
_chemical_formula_sum 'C34 H35 N O7 S'
_chemical_formula_weight 601.69
_chemical_name_systematic
;
Ethyl 7'-(6-benzyloxy-2,2-dimethyltetrahydrofuro[3,2-<i>d</i>][1,3]dioxol-
5-yl)-2-oxo-5',6',7',7a'-tetrahydro-1'<i>H</i>,2<i>H</i>-spiro[acenaphthylene-
1,5'-pyrrolo[1,2-<i>c</i>][1,3]thiazole]-6'-carboxylate
;
_space_group_IT_number 4
_symmetry_cell_setting monoclinic
_symmetry_space_group_name_Hall 'P 2yb'
_symmetry_space_group_name_H-M 'P 1 21 1'
_atom_sites_solution_hydrogens geom
_atom_sites_solution_primary direct
_atom_sites_solution_secondary difmap
_audit_creation_method SHELXL-97
_cell_angle_alpha 90.000(5)
_cell_angle_beta 93.282(5)
_cell_angle_gamma 90.000(5)
_cell_formula_units_Z 2
_cell_length_a 8.588(5)
_cell_length_b 20.446(5)
_cell_length_c 8.851(5)
_cell_measurement_reflns_used 5470
_cell_measurement_temperature 293(2)
_cell_measurement_theta_max 25.00
_cell_measurement_theta_min 2.30
_cell_volume 1551.6(13)
_computing_cell_refinement 'SAINT (Bruker, 2008)'
_computing_data_collection 'APEX2 (Bruker, 2008)'
_computing_data_reduction 'SAINT (Bruker, 2008)'
_computing_molecular_graphics 'ORTEP-3 (Farrugia, 1997)'
_computing_publication_material 'SHELXL97 (Sheldrick, 2008) and PLATON (Spek, 2009)'
_computing_structure_refinement 'SHELXL97 (Sheldrick, 2008)'
_computing_structure_solution 'SHELXS97 (Sheldrick, 2008)'
_diffrn_ambient_temperature 293(2)
_diffrn_measured_fraction_theta_full 0.998
_diffrn_measured_fraction_theta_max 0.998
_diffrn_measurement_device_type 'Bruker Kappa APEXII CCD'
_diffrn_measurement_method '\w scans'
_diffrn_radiation_monochromator graphite
_diffrn_radiation_source 'fine-focus sealed tube'
_diffrn_radiation_type MoK\a
_diffrn_radiation_wavelength 0.71073
_diffrn_reflns_av_R_equivalents 0.0308
_diffrn_reflns_av_sigmaI/netI 0.0367
_diffrn_reflns_limit_h_max 10
_diffrn_reflns_limit_h_min -9
_diffrn_reflns_limit_k_max 24
_diffrn_reflns_limit_k_min -24
_diffrn_reflns_limit_l_max 10
_diffrn_reflns_limit_l_min -10
_diffrn_reflns_number 13521
_diffrn_reflns_theta_full 25.00
_diffrn_reflns_theta_max 25.00
_diffrn_reflns_theta_min 2.30
_exptl_absorpt_coefficient_mu 0.154
_exptl_absorpt_correction_T_max 0.9699
_exptl_absorpt_correction_T_min 0.9554
_exptl_absorpt_correction_type multi-scan
_exptl_absorpt_process_details '(SADABS; Sheldrick, 1996)'
_exptl_crystal_colour colourless
_exptl_crystal_density_diffrn 1.288
_exptl_crystal_density_method 'not measured'
_exptl_crystal_description block
_exptl_crystal_F_000 636
_exptl_crystal_size_max 0.30
_exptl_crystal_size_mid 0.20
_exptl_crystal_size_min 0.20
_refine_diff_density_max 0.169
_refine_diff_density_min -0.160
_refine_ls_abs_structure_details 'Flack (1983), 2630 Friedel pairs'
_refine_ls_abs_structure_Flack 0.04(7)
_refine_ls_extinction_expression Fc^*^=kFc[1+0.001xFc^2^\l^3^/sin(2\q)]^-1/4^
_refine_ls_goodness_of_fit_ref 1.028
_refine_ls_hydrogen_treatment constr
_refine_ls_matrix_type full
_refine_ls_number_parameters 400
_refine_ls_number_reflns 5470
_refine_ls_number_restraints 5
_refine_ls_restrained_S_all 1.028
_refine_ls_R_factor_all 0.0465
_refine_ls_R_factor_gt 0.0367
_refine_ls_shift/su_max 0.001
_refine_ls_shift/su_mean 0.000
_refine_ls_structure_factor_coef Fsqd
_refine_ls_weighting_details 'calc w=1/[\s^2^(Fo^2^)+(0.0365P)^2^+0.1903P] where P=(Fo^2^+2Fc^2^)/3'
_refine_ls_weighting_scheme calc
_refine_ls_wR_factor_gt 0.0783
_refine_ls_wR_factor_ref 0.0834
_reflns_number_gt 4678
_reflns_number_total 5470
_reflns_threshold_expression I>2sigma(I)
_cod_data_source_file pv2565.cif
_cod_data_source_block I
_cod_original_sg_symbol_H-M 'P 21'
_cod_database_code 2235949
_cod_database_fobs_code 2235949

loop_
_symmetry_equiv_pos_as_xyz
'x, y, z'
'-x, y+1/2, -z'

loop_
_atom_site_type_symbol
_atom_site_label
_atom_site_fract_x
_atom_site_fract_y
_atom_site_fract_z
_atom_site_U_iso_or_equiv
_atom_site_adp_type
_atom_site_calc_flag
_atom_site_refinement_flags
_atom_site_occupancy
_atom_site_symmetry_multiplicity
_atom_site_disorder_assembly
_atom_site_disorder_group
C C1 0.6985(4) 1.0180(2) -0.1860(4) 0.0964(12) Uani d . 1 1 . .
H H1 0.7439 0.9791 -0.1517 0.116 Uiso calc R 1 1 . .
C C2 0.7881(4) 1.0639(3) -0.2530(5) 0.1233(17) Uani d . 1 1 . .
H H2 0.8946 1.0569 -0.2592 0.148 Uiso calc R 1 1 . .
C C3 0.7226(6) 1.1190(2) -0.3098(5) 0.1204(15) Uani d . 1 1 . .
H H3 0.7837 1.1503 -0.3544 0.145 Uiso calc R 1 1 . .
C C4 0.5673(7) 1.12883(19) -0.3019(5) 0.1210(16) Uani d . 1 1 . .
H H4 0.5213 1.1662 -0.3442 0.145 Uiso calc R 1 1 . .
C C5 0.4768(4) 1.08343(17) -0.2310(4) 0.0861(10) Uani d . 1 1 . .
H H5 0.3703 1.0906 -0.2259 0.103 Uiso calc R 1 1 . .
C C6 0.5424(3) 1.02855(15) -0.1686(3) 0.0598(7) Uani d . 1 1 . .
C C7 0.4478(3) 0.97918(18) -0.0920(3) 0.0767(9) Uani d . 1 1 . .
H H7A 0.3442 0.9965 -0.0788 0.092 Uiso calc R 1 1 . .
H H7B 0.4373 0.9401 -0.1540 0.092 Uiso calc R 1 1 . .
C C8 0.4389(2) 0.91510(11) 0.1311(2) 0.0385(5) Uani d . 1 1 . .
H H8 0.3568 0.8941 0.0667 0.046 Uiso calc R 1 1 . .
C C9 0.3749(2) 0.94455(12) 0.2722(2) 0.0444(5) Uani d . 1 1 . .
H H9 0.3382 0.9896 0.2576 0.053 Uiso calc R 1 1 . .
C C10 0.2888(3) 0.89133(16) 0.4821(2) 0.0579(7) Uani d . 1 1 . .
C C11 0.5109(2) 0.93842(12) 0.3919(2) 0.0448(5) Uani d . 1 1 . .
H H11 0.5512 0.9815 0.4227 0.054 Uiso calc R 1 1 . .
C C12 0.5534(2) 0.86545(11) 0.2003(2) 0.0371(5) Uani d . 1 1 . .
H H12 0.4946 0.8287 0.2394 0.045 Uiso calc R 1 1 . .
C C13 0.1895(4) 0.9367(2) 0.5694(3) 0.0944(12) Uani d . 1 1 . .
H H13A 0.2072 0.9285 0.6758 0.142 Uiso calc R 1 1 . .
H H13B 0.0816 0.9295 0.5401 0.142 Uiso calc R 1 1 . .
H H13C 0.2165 0.9812 0.5481 0.142 Uiso calc R 1 1 . .
C C14 0.2592(5) 0.8205(2) 0.5147(5) 0.1105(13) Uani d . 1 1 . .
H H14A 0.3315 0.7940 0.4630 0.166 Uiso calc R 1 1 . .
H H14B 0.1546 0.8094 0.4802 0.166 Uiso calc R 1 1 . .
H H14C 0.2727 0.8129 0.6217 0.166 Uiso calc R 1 1 . .
C C15 0.6747(2) 0.83868(11) 0.0969(2) 0.0348(5) Uani d . 1 1 . .
H H15 0.6642 0.8626 0.0009 0.042 Uiso calc R 1 1 . .
C C16 0.8441(2) 0.84394(11) 0.1576(2) 0.0358(5) Uani d . 1 1 . .
H H16 0.8497 0.8358 0.2669 0.043 Uiso calc R 1 1 . .
C C17 0.9220(2) 0.90903(12) 0.1268(3) 0.0475(6) Uani d . 1 1 . .
H H17A 0.9987 0.9196 0.2078 0.057 Uiso calc R 1 1 . .
H H17B 0.8451 0.9438 0.1190 0.057 Uiso calc R 1 1 . .
C C18 1.0597(3) 0.81554(12) 0.0079(3) 0.0522(6) Uani d . 1 1 . .
H H18A 1.0795 0.7891 -0.0799 0.063 Uiso calc R 1 1 . .
H H18B 1.1515 0.8145 0.0770 0.063 Uiso calc R 1 1 . .
C C19 0.8148(2) 0.74831(11) -0.0048(2) 0.0346(5) Uani d . 1 1 . .
C C20 0.6583(2) 0.76627(10) 0.0622(2) 0.0361(5) Uani d . 1 1 . .
H H20 0.6520 0.7429 0.1583 0.043 Uiso calc R 1 1 . .
C C21 0.5169(3) 0.74830(13) -0.0381(3) 0.0469(6) Uani d . 1 1 A .
C C24 0.8642(2) 0.67578(11) 0.0284(2) 0.0402(5) Uani d . 1 1 . .
C C25 0.9027(3) 0.64571(11) -0.1152(3) 0.0447(5) Uani d . 1 1 . .
C C26 0.9563(3) 0.58507(13) -0.1508(3) 0.0633(7) Uani d . 1 1 . .
H H26 0.9807 0.5543 -0.0758 0.076 Uiso calc R 1 1 . .
C C27 0.9734(4) 0.57065(14) -0.3031(3) 0.0784(9) Uani d . 1 1 . .
H H27 1.0113 0.5297 -0.3286 0.094 Uiso calc R 1 1 . .
C C28 0.9366(4) 0.61442(15) -0.4160(3) 0.0701(8) Uani d . 1 1 . .
H H28 0.9489 0.6026 -0.5160 0.084 Uiso calc R 1 1 . .
C C29 0.8805(3) 0.67706(13) -0.3835(3) 0.0501(6) Uani d . 1 1 . .
C C30 0.8345(3) 0.72664(15) -0.4870(3) 0.0603(7) Uani d . 1 1 . .
H H30 0.8428 0.7201 -0.5902 0.072 Uiso calc R 1 1 . .
C C31 0.7775(3) 0.78419(14) -0.4354(3) 0.0606(7) Uani d . 1 1 . .
H H31 0.7448 0.8160 -0.5054 0.073 Uiso calc R 1 1 . .
C C32 0.7663(3) 0.79738(13) -0.2803(2) 0.0505(6) Uani d . 1 1 . .
H H32 0.7273 0.8373 -0.2490 0.061 Uiso calc R 1 1 . .
C C33 0.8127(2) 0.75142(11) -0.1771(2) 0.0371(5) Uani d . 1 1 . .
C C34 0.8683(2) 0.69111(11) -0.2306(2) 0.0411(5) Uani d . 1 1 . .
N N1 0.92549(18) 0.79087(9) 0.08164(18) 0.0381(4) Uani d . 1 1 . .
O O1 0.4185(2) 0.78642(10) -0.0821(2) 0.0725(6) Uani d . 1 1 . .
O O3 0.8674(2) 0.65153(8) 0.15251(18) 0.0547(4) Uani d . 1 1 . .
O O4 0.52013(16) 0.96312(8) 0.05080(16) 0.0437(4) Uani d . 1 1 . .
O O5 0.62621(14) 0.90082(8) 0.32626(14) 0.0443(4) Uani d . 1 1 . .
O O6 0.44787(17) 0.90588(11) 0.51319(16) 0.0641(5) Uani d . 1 1 . .
O O7 0.26019(15) 0.90235(10) 0.32494(15) 0.0540(4) Uani d . 1 1 . .
S S1 1.01420(7) 0.89962(4) -0.04894(7) 0.05884(19) Uani d . 1 1 . .
O O2 0.5175(2) 0.68557(9) -0.0717(2) 0.0714(5) Uani d D 1 1 . .
C C22' 0.3864(13) 0.6486(8) -0.1444(12) 0.086(3) Uani d PDU 0.450(7) 1 A 1
H H22A 0.2876 0.6703 -0.1319 0.103 Uiso calc PR 0.450(7) 1 A 1
H H22B 0.3818 0.6044 -0.1052 0.103 Uiso calc PR 0.450(7) 1 A 1
C C23' 0.4283(13) 0.6493(6) -0.3035(11) 0.1009(19) Uani d PDU 0.450(7) 1 A 1
H H23A 0.4392 0.6937 -0.3366 0.151 Uiso calc PR 0.450(7) 1 A 1
H H23B 0.3478 0.6281 -0.3653 0.151 Uiso calc PR 0.450(7) 1 A 1
H H23C 0.5251 0.6265 -0.3124 0.151 Uiso calc PR 0.450(7) 1 A 1
C C22 0.3883(11) 0.6700(5) -0.1829(12) 0.086(3) Uani d PDU 0.550(7) 1 A 2
H H22C 0.2916 0.6651 -0.1326 0.103 Uiso calc PR 0.550(7) 1 A 2
H H22D 0.3754 0.7047 -0.2572 0.103 Uiso calc PR 0.550(7) 1 A 2
C C23 0.4290(11) 0.6083(4) -0.2567(10) 0.1009(19) Uani d PDU 0.550(7) 1 A 2
H H23D 0.5275 0.6131 -0.3016 0.151 Uiso calc PR 0.550(7) 1 A 2
H H23E 0.3499 0.5977 -0.3338 0.151 Uiso calc PR 0.550(7) 1 A 2
H H23F 0.4362 0.5739 -0.1828 0.151 Uiso calc PR 0.550(7) 1 A 2

loop_
_atom_site_aniso_label
_atom_site_aniso_U_11
_atom_site_aniso_U_22
_atom_site_aniso_U_33
_atom_site_aniso_U_12
_atom_site_aniso_U_13
_atom_site_aniso_U_23
C1 0.0573(19) 0.134(3) 0.098(2) 0.0049(18) 0.0028(16) 0.065(2)
C2 0.079(2) 0.175(5) 0.117(3) -0.009(3) 0.015(2) 0.080(3)
C3 0.129(4) 0.115(4) 0.122(3) -0.018(3) 0.051(3) 0.036(3)
C4 0.175(5) 0.071(2) 0.125(3) 0.031(3) 0.077(3) 0.037(2)
C5 0.092(2) 0.084(2) 0.087(2) 0.0304(19) 0.0397(19) 0.0205(19)
C6 0.0566(15) 0.079(2) 0.0437(14) 0.0024(14) 0.0009(11) 0.0184(14)
C7 0.0585(17) 0.111(3) 0.0592(17) -0.0106(17) -0.0081(13) 0.0336(17)
C8 0.0280(9) 0.0504(15) 0.0372(11) -0.0020(9) 0.0039(8) 0.0018(10)
C9 0.0380(12) 0.0514(14) 0.0445(13) 0.0096(10) 0.0072(10) 0.0016(11)
C10 0.0417(12) 0.090(2) 0.0424(12) 0.0033(14) 0.0073(10) 0.0081(14)
C11 0.0417(12) 0.0520(14) 0.0411(12) 0.0047(10) 0.0071(10) -0.0068(11)
C12 0.0296(10) 0.0476(14) 0.0345(11) -0.0010(9) 0.0036(9) -0.0028(9)
C13 0.0661(18) 0.170(4) 0.0487(16) 0.029(2) 0.0149(14) -0.0141(19)
C14 0.119(3) 0.109(3) 0.105(3) -0.024(2) 0.013(2) 0.036(2)
C15 0.0286(10) 0.0455(13) 0.0305(10) 0.0004(9) 0.0021(8) 0.0014(9)
C16 0.0313(10) 0.0418(12) 0.0345(11) -0.0003(9) 0.0028(9) -0.0012(9)
C17 0.0340(10) 0.0476(15) 0.0608(14) -0.0032(11) 0.0013(9) -0.0043(12)
C18 0.0345(12) 0.0582(16) 0.0648(15) -0.0015(11) 0.0107(10) -0.0054(13)
C19 0.0321(10) 0.0377(11) 0.0346(11) 0.0023(9) 0.0052(8) 0.0009(9)
C20 0.0321(10) 0.0452(13) 0.0317(11) -0.0022(9) 0.0065(8) -0.0009(9)
C21 0.0345(12) 0.0538(15) 0.0527(14) -0.0048(11) 0.0055(10) -0.0127(12)
C24 0.0371(11) 0.0436(13) 0.0401(12) 0.0022(10) 0.0035(9) 0.0069(10)
C25 0.0463(13) 0.0412(13) 0.0468(13) 0.0013(10) 0.0054(10) 0.0007(10)
C26 0.089(2) 0.0420(15) 0.0600(17) 0.0096(14) 0.0137(14) 0.0007(12)
C27 0.117(2) 0.0443(16) 0.076(2) 0.0183(17) 0.0216(18) -0.0119(15)
C28 0.094(2) 0.0634(19) 0.0549(16) 0.0003(16) 0.0226(15) -0.0207(15)
C29 0.0542(14) 0.0567(16) 0.0404(13) -0.0010(12) 0.0104(10) -0.0077(12)
C30 0.0706(17) 0.078(2) 0.0330(13) 0.0014(15) 0.0098(12) -0.0029(13)
C31 0.0716(17) 0.0724(19) 0.0383(13) 0.0173(15) 0.0068(11) 0.0142(13)
C32 0.0549(14) 0.0560(16) 0.0416(13) 0.0129(12) 0.0100(10) 0.0027(12)
C33 0.0342(11) 0.0409(12) 0.0367(11) 0.0032(9) 0.0061(8) 0.0009(10)
C34 0.0391(11) 0.0434(14) 0.0414(12) -0.0023(10) 0.0073(9) -0.0011(10)
N1 0.0274(8) 0.0453(11) 0.0420(10) 0.0013(8) 0.0058(7) -0.0026(9)
O1 0.0433(10) 0.0815(14) 0.0902(14) 0.0097(10) -0.0177(9) -0.0275(12)
O3 0.0681(11) 0.0518(10) 0.0443(10) 0.0055(8) 0.0057(8) 0.0112(8)
O4 0.0403(8) 0.0511(10) 0.0394(8) -0.0005(7) 0.0001(6) 0.0072(7)
O5 0.0342(7) 0.0624(10) 0.0358(7) 0.0096(8) -0.0017(6) -0.0075(8)
O6 0.0459(9) 0.1101(15) 0.0364(8) 0.0056(10) 0.0033(6) 0.0089(10)
O7 0.0340(7) 0.0880(12) 0.0405(8) -0.0025(9) 0.0080(6) 0.0014(9)
S1 0.0471(3) 0.0637(4) 0.0672(4) -0.0115(3) 0.0167(3) 0.0101(4)
O2 0.0556(11) 0.0612(13) 0.0963(14) -0.0141(9) -0.0061(10) -0.0252(11)
C22' 0.079(2) 0.057(7) 0.119(5) -0.017(3) -0.024(3) -0.027(5)
C23' 0.121(4) 0.081(5) 0.096(4) 0.002(5) -0.032(4) -0.024(4)
C22 0.079(2) 0.057(7) 0.119(5) -0.017(3) -0.024(3) -0.027(5)
C23 0.121(4) 0.081(5) 0.096(4) 0.002(5) -0.032(4) -0.024(4)

loop_
_atom_type_symbol
_atom_type_description
_atom_type_scat_dispersion_real
_atom_type_scat_dispersion_imag
_atom_type_scat_source
C C 0.0033 0.0016 'International Tables Vol C Tables 4.2.6.8 and 6.1.1.4'
H H 0.0000 0.0000 'International Tables Vol C Tables 4.2.6.8 and 6.1.1.4'
N N 0.0061 0.0033 'International Tables Vol C Tables 4.2.6.8 and 6.1.1.4'
O O 0.0106 0.0060 'International Tables Vol C Tables 4.2.6.8 and 6.1.1.4'
S S 0.1246 0.1234 'International Tables Vol C Tables 4.2.6.8 and 6.1.1.4'

loop_
_geom_angle_atom_site_label_1
_geom_angle_atom_site_label_2
_geom_angle_atom_site_label_3
_geom_angle
C2 C1 C6 121.1(4)
C2 C1 H1 119.4
C6 C1 H1 119.4
C3 C2 C1 120.1(4)
C3 C2 H2 119.9
C1 C2 H2 119.9
C2 C3 C4 119.9(4)
C2 C3 H3 120.1
C4 C3 H3 120.1
C3 C4 C5 120.3(4)
C3 C4 H4 119.9
C5 C4 H4 119.9
C6 C5 C4 120.5(3)
C6 C5 H5 119.8
C4 C5 H5 119.8
C5 C6 C1 117.9(3)
C5 C6 C7 121.5(3)
C1 C6 C7 120.5(3)
O4 C7 C6 110.0(2)
O4 C7 H7A 109.7
C6 C7 H7A 109.7
O4 C7 H7B 109.7
C6 C7 H7B 109.7
H7A C7 H7B 108.2
O4 C8 C9 110.44(18)
O4 C8 C12 109.82(16)
C9 C8 C12 100.97(16)
O4 C8 H8 111.7
C9 C8 H8 111.7
C12 C8 H8 111.7
O7 C9 C8 108.83(19)
O7 C9 C11 103.87(17)
C8 C9 C11 103.81(17)
O7 C9 H9 113.2
C8 C9 H9 113.2
C11 C9 H9 113.2
O6 C10 O7 105.64(17)
O6 C10 C14 109.8(3)
O7 C10 C14 108.7(3)
O6 C10 C13 110.0(2)
O7 C10 C13 109.6(2)
C14 C10 C13 112.9(3)
O6 C11 O5 111.7(2)
O6 C11 C9 104.83(17)
O5 C11 C9 106.55(16)
O6 C11 H11 111.2
O5 C11 H11 111.2
C9 C11 H11 111.2
O5 C12 C8 102.65(17)
O5 C12 C15 111.29(15)
C8 C12 C15 116.53(17)
O5 C12 H12 108.7
C8 C12 H12 108.7
C15 C12 H12 108.7
C10 C13 H13A 109.5
C10 C13 H13B 109.5
H13A C13 H13B 109.5
C10 C13 H13C 109.5
H13A C13 H13C 109.5
H13B C13 H13C 109.5
C10 C14 H14A 109.5
C10 C14 H14B 109.5
H14A C14 H14B 109.5
C10 C14 H14C 109.5
H14A C14 H14C 109.5
H14B C14 H14C 109.5
C20 C15 C16 102.45(16)
C20 C15 C12 114.38(17)
C16 C15 C12 115.66(16)
C20 C15 H15 108.0
C16 C15 H15 108.0
C12 C15 H15 108.0
N1 C16 C17 109.70(16)
N1 C16 C15 104.77(16)
C17 C16 C15 114.75(18)
N1 C16 H16 109.1
C17 C16 H16 109.1
C15 C16 H16 109.1
C16 C17 S1 106.38(15)
C16 C17 H17A 110.5
S1 C17 H17A 110.5
C16 C17 H17B 110.5
S1 C17 H17B 110.5
H17A C17 H17B 108.6
N1 C18 S1 106.80(15)
N1 C18 H18A 110.4
S1 C18 H18A 110.4
N1 C18 H18B 110.4
S1 C18 H18B 110.4
H18A C18 H18B 108.6
N1 C19 C33 117.75(17)
N1 C19 C20 102.15(16)
C33 C19 C20 114.44(16)
N1 C19 C24 107.62(16)
C33 C19 C24 102.38(16)
C20 C19 C24 112.68(17)
C21 C20 C15 114.78(18)
C21 C20 C19 113.89(17)
C15 C20 C19 103.72(16)
C21 C20 H20 108.0
C15 C20 H20 108.0
C19 C20 H20 108.0
O1 C21 O2 124.9(2)
O1 C21 C20 124.2(2)
O2 C21 C20 110.9(2)
O3 C24 C25 128.6(2)
O3 C24 C19 123.6(2)
C25 C24 C19 107.87(18)
C26 C25 C34 119.6(2)
C26 C25 C24 132.6(2)
C34 C25 C24 107.80(19)
C25 C26 C27 118.0(3)
C25 C26 H26 121.0
C27 C26 H26 121.0
C28 C27 C26 122.4(3)
C28 C27 H27 118.8
C26 C27 H27 118.8
C27 C28 C29 121.1(2)
C27 C28 H28 119.5
C29 C28 H28 119.5
C34 C29 C28 115.6(2)
C34 C29 C30 116.7(2)
C28 C29 C30 127.6(2)
C31 C30 C29 119.8(2)
C31 C30 H30 120.1
C29 C30 H30 120.1
C30 C31 C32 122.5(2)
C30 C31 H31 118.7
C32 C31 H31 118.7
C33 C32 C31 119.4(2)
C33 C32 H32 120.3
C31 C32 H32 120.3
C32 C33 C34 118.1(2)
C32 C33 C19 133.6(2)
C34 C33 C19 108.30(18)
C29 C34 C25 123.2(2)
C29 C34 C33 123.4(2)
C25 C34 C33 113.27(19)
C18 N1 C19 118.65(18)
C18 N1 C16 111.09(18)
C19 N1 C16 111.32(15)
C7 O4 C8 113.87(18)
C11 O5 C12 108.05(15)
C11 O6 C10 111.37(16)
C9 O7 C10 109.72(17)
C17 S1 C18 87.71(11)
C21 O2 C22' 125.8(7)
C21 O2 C22 110.4(4)
O2 C22' C23' 101.0(8)
O2 C22' H22A 111.6
C23' C22' H22A 111.6
O2 C22' H22B 111.6
C23' C22' H22B 111.6
H22A C22' H22B 109.4
C23 C22 O2 107.0(7)
C23 C22 H22C 110.3
O2 C22 H22C 110.3
C23 C22 H22D 110.3
O2 C22 H22D 110.3
H22C C22 H22D 108.6
C22 C23 H23D 109.5
C22 C23 H23E 109.5
H23D C23 H23E 109.5
C22 C23 H23F 109.5
H23D C23 H23F 109.5
H23E C23 H23F 109.5

loop_
_geom_bond_atom_site_label_1
_geom_bond_atom_site_label_2
_geom_bond_distance
C1 C2 1.370(5)
C1 C6 1.375(4)
C1 H1 0.9300
C2 C3 1.344(6)
C2 H2 0.9300
C3 C4 1.354(6)
C3 H3 0.9300
C4 C5 1.384(5)
C4 H4 0.9300
C5 C6 1.359(4)
C5 H5 0.9300
C6 C7 1.484(4)
C7 O4 1.415(3)
C7 H7A 0.9700
C7 H7B 0.9700
C8 O4 1.419(3)
C8 C9 1.517(3)
C8 C12 1.518(3)
C8 H8 0.9800
C9 O7 1.409(3)
C9 C11 1.537(3)
C9 H9 0.9800
C10 O6 1.410(3)
C10 O7 1.417(3)
C10 C14 1.501(4)
C10 C13 1.503(4)
C11 O6 1.398(3)
C11 O5 1.406(3)
C11 H11 0.9800
C12 O5 1.441(2)
C12 C15 1.526(3)
C12 H12 0.9800
C13 H13A 0.9600
C13 H13B 0.9600
C13 H13C 0.9600
C14 H14A 0.9600
C14 H14B 0.9600
C14 H14C 0.9600
C15 C20 1.517(3)
C15 C16 1.526(3)
C15 H15 0.9800
C16 N1 1.474(3)
C16 C17 1.521(3)
C16 H16 0.9800
C17 S1 1.795(2)
C17 H17A 0.9700
C17 H17B 0.9700
C18 N1 1.447(3)
C18 S1 1.827(3)
C18 H18A 0.9700
C18 H18B 0.9700
C19 N1 1.471(3)
C19 C33 1.525(3)
C19 C20 1.544(3)
C19 C24 1.566(3)
C20 C21 1.508(3)
C20 H20 0.9800
C21 O1 1.198(3)
C21 O2 1.317(3)
C24 O3 1.204(3)
C24 C25 1.466(3)
C25 C26 1.366(3)
C25 C34 1.399(3)
C26 C27 1.396(4)
C26 H26 0.9300
C27 C28 1.365(4)
C27 H27 0.9300
C28 C29 1.404(4)
C28 H28 0.9300
C29 C34 1.393(3)
C29 C30 1.408(4)
C30 C31 1.363(4)
C30 H30 0.9300
C31 C32 1.408(3)
C31 H31 0.9300
C32 C33 1.355(3)
C32 H32 0.9300
C33 C34 1.414(3)
O2 C22' 1.473(7)
O2 C22 1.475(6)
C22' C23' 1.474(10)
C22' H22A 0.9700
C22' H22B 0.9700
C23' H23A 0.9600
C23' H23B 0.9600
C23' H23C 0.9600
C22 C23 1.471(9)
C22 H22C 0.9700
C22 H22D 0.9700
C23 H23D 0.9600
C23 H23E 0.9600
C23 H23F 0.9600

loop_
_geom_hbond_atom_site_label_D
_geom_hbond_atom_site_label_H
_geom_hbond_atom_site_label_A
_geom_hbond_site_symmetry_A
_geom_hbond_distance_DH
_geom_hbond_distance_HA
_geom_hbond_distance_DA
_geom_hbond_angle_DHA
C5 H5 O3 2_655 0.93 2.51 3.375(4) 155
C17 H17A O7 1_655 0.97 2.44 3.309(3) 148
C23 H23F O4 2_645 0.96 2.57 3.497(9) 163
C31 H31 O5 1_554 0.93 2.47 3.393(4) 173

loop_
_geom_torsion_atom_site_label_1
_geom_torsion_atom_site_label_2
_geom_torsion_atom_site_label_3
_geom_torsion_atom_site_label_4
_geom_torsion
C6 C1 C2 C3 -3.2(7)
C1 C2 C3 C4 -0.6(8)
C2 C3 C4 C5 2.2(8)
C3 C4 C5 C6 0.0(7)
C4 C5 C6 C1 -3.6(5)
C4 C5 C6 C7 180.0(4)
C2 C1 C6 C5 5.3(6)
C2 C1 C6 C7 -178.3(4)
C5 C6 C7 O4 -131.1(3)
C1 C6 C7 O4 52.6(4)
O4 C8 C9 O7 163.47(15)
C12 C8 C9 O7 -80.38(19)
O4 C8 C9 C11 -86.4(2)
C12 C8 C9 C11 29.8(2)
O7 C9 C11 O6 -12.6(2)
C8 C9 C11 O6 -126.3(2)
O7 C9 C11 O5 105.99(19)
C8 C9 C11 O5 -7.8(2)
O4 C8 C12 O5 74.99(18)
C9 C8 C12 O5 -41.62(19)
O4 C8 C12 C15 -46.9(2)
C9 C8 C12 C15 -163.49(18)
O5 C12 C15 C20 128.42(18)
C8 C12 C15 C20 -114.4(2)
O5 C12 C15 C16 9.7(3)
C8 C12 C15 C16 126.9(2)
C20 C15 C16 N1 29.11(19)
C12 C15 C16 N1 154.21(17)
C20 C15 C16 C17 149.47(18)
C12 C15 C16 C17 -85.4(2)
N1 C16 C17 S1 25.76(19)
C15 C16 C17 S1 -91.84(18)
C16 C15 C20 C21 -164.34(17)
C12 C15 C20 C21 69.7(2)
C16 C15 C20 C19 -39.46(19)
C12 C15 C20 C19 -165.40(15)
N1 C19 C20 C21 160.00(19)
C33 C19 C20 C21 31.6(3)
C24 C19 C20 C21 -84.8(2)
N1 C19 C20 C15 34.54(19)
C33 C19 C20 C15 -93.84(19)
C24 C19 C20 C15 149.72(17)
C15 C20 C21 O1 -4.0(3)
C19 C20 C21 O1 -123.3(3)
C15 C20 C21 O2 175.35(19)
C19 C20 C21 O2 56.0(3)
N1 C19 C24 O3 61.5(3)
C33 C19 C24 O3 -173.8(2)
C20 C19 C24 O3 -50.3(3)
N1 C19 C24 C25 -118.61(18)
C33 C19 C24 C25 6.1(2)
C20 C19 C24 C25 129.55(18)
O3 C24 C25 C26 -2.4(4)
C19 C24 C25 C26 177.7(3)
O3 C24 C25 C34 174.8(2)
C19 C24 C25 C34 -5.0(2)
C34 C25 C26 C27 -0.5(4)
C24 C25 C26 C27 176.5(3)
C25 C26 C27 C28 -0.9(5)
C26 C27 C28 C29 0.7(5)
C27 C28 C29 C34 1.1(4)
C27 C28 C29 C30 -178.4(3)
C34 C29 C30 C31 -1.6(4)
C28 C29 C30 C31 177.8(3)
C29 C30 C31 C32 1.8(4)
C30 C31 C32 C33 -0.3(4)
C31 C32 C33 C34 -1.2(3)
C31 C32 C33 C19 -178.8(2)
N1 C19 C33 C32 -69.6(3)
C20 C19 C33 C32 50.4(3)
C24 C19 C33 C32 172.7(2)
N1 C19 C33 C34 112.6(2)
C20 C19 C33 C34 -127.35(19)
C24 C19 C33 C34 -5.1(2)
C28 C29 C34 C25 -2.6(3)
C30 C29 C34 C25 176.9(2)
C28 C29 C34 C33 -179.3(2)
C30 C29 C34 C33 0.1(3)
C26 C25 C34 C29 2.4(4)
C24 C25 C34 C29 -175.3(2)
C26 C25 C34 C33 179.4(2)
C24 C25 C34 C33 1.7(3)
C32 C33 C34 C29 1.3(3)
C19 C33 C34 C29 179.4(2)
C32 C33 C34 C25 -175.8(2)
C19 C33 C34 C25 2.4(3)
S1 C18 N1 C19 100.49(19)
S1 C18 N1 C16 -30.4(2)
C33 C19 N1 C18 -21.1(3)
C20 C19 N1 C18 -147.37(18)
C24 C19 N1 C18 93.8(2)
C33 C19 N1 C16 109.69(19)
C20 C19 N1 C16 -16.6(2)
C24 C19 N1 C16 -135.40(17)
C17 C16 N1 C18 3.3(2)
C15 C16 N1 C18 126.92(18)
C17 C16 N1 C19 -131.35(17)
C15 C16 N1 C19 -7.7(2)
C6 C7 O4 C8 -178.8(2)
C9 C8 O4 C7 -113.4(2)
C12 C8 O4 C7 136.1(2)
O6 C11 O5 C12 94.59(19)
C9 C11 O5 C12 -19.3(2)
C8 C12 O5 C11 38.9(2)
C15 C12 O5 C11 164.21(18)
O5 C11 O6 C10 -115.1(2)
C9 C11 O6 C10 -0.1(3)
O7 C10 O6 C11 12.7(3)
C14 C10 O6 C11 129.8(3)
C13 C10 O6 C11 -105.4(3)
C8 C9 O7 C10 131.1(2)
C11 C9 O7 C10 21.0(2)
O6 C10 O7 C9 -21.5(3)
C14 C10 O7 C9 -139.2(2)
C13 C10 O7 C9 97.0(3)
C16 C17 S1 C18 -36.36(15)
N1 C18 S1 C17 38.98(17)
O1 C21 O2 C22' -11.9(7)
C20 C21 O2 C22' 168.8(6)
O1 C21 O2 C22 5.5(6)
C20 C21 O2 C22 -173.8(6)
C21 O2 C22' C23' 97.2(11)
C22 O2 C22' C23' 47.9(17)
C21 O2 C22 C23 159.1(8)
C22' O2 C22 C23 -62(2)
